data_7247870
loop_
_publ_author_name
'De Beer, Francois J.'
'Jacobs, Frederick J. F.'
'Ntsila, Akho'
'Kama, Dumisani V.'
'Azov, Vladimir A.'

_publ_section_title
;
 Analysis of short contacts in crystals of halogenated amino acids:
 atom--atom interactions vs. energy frameworks
;
_journal_issue 5
_journal_name_full CrystEngComm
_journal_page_first 604
_journal_page_last 619
_journal_paper_doi 10.1039/D3CE01029E
_journal_volume 26
_journal_year 2024
_chemical_formula_moiety 'C9 H16 Cl N O4'
_chemical_formula_sum 'C9 H16 Cl N O4'
_chemical_formula_weight 237.68
_space_group_crystal_system monoclinic
_space_group_IT_number 4
_space_group_name_Hall 'P 2yb'
_space_group_name_H-M_alt 'P 1 21 1'
_atom_sites_solution_hydrogens mixed
_atom_sites_solution_primary iterative
_audit_creation_date 2023-01-24
_audit_creation_method
;
Olex2 1.3
(compiled 2020.11.12 svn.r5f609507 for OlexSys, GUI svn.r6408)
;
_audit_update_record
;
2023-01-26 deposited with the CCDC.	2023-12-11 downloaded from the CCDC.
;
_cell_angle_alpha 90
_cell_angle_beta 107.467(2)
_cell_angle_gamma 90
_cell_formula_units_Z 2
_cell_length_a 9.2240(6)
_cell_length_b 5.0773(3)
_cell_length_c 13.2741(9)
_cell_measurement_reflns_used 9997
_cell_measurement_temperature 100(2)
_cell_measurement_theta_max 28.26
_cell_measurement_theta_min 3.19
_cell_volume 593.00(7)
_computing_molecular_graphics 'Olex2 1.3 (Dolomanov et al., 2009)'
_computing_publication_material 'Olex2 1.3 (Dolomanov et al., 2009)'
_computing_structure_refinement 'SHELXL 2019/2 (Sheldrick, 2015)'
_computing_structure_solution 'olex2.solve 1.3 (Bourhis et al., 2015)'
_diffrn_ambient_temperature 100.0
_diffrn_measured_fraction_theta_full 0.995
_diffrn_measured_fraction_theta_max 0.994
_diffrn_measurement_device_type 'Bruker D8 Quest Eco Chi Photon II CPAD diffractometer'
_diffrn_measurement_method '\f and \w scans'
_diffrn_radiation_type MoK\a
_diffrn_radiation_wavelength 0.71073
_diffrn_reflns_av_R_equivalents 0.0189
_diffrn_reflns_av_unetI/netI 0.0177
_diffrn_reflns_Laue_measured_fraction_full 0.995
_diffrn_reflns_Laue_measured_fraction_max 0.994
_diffrn_reflns_limit_h_max 11
_diffrn_reflns_limit_h_min -12
_diffrn_reflns_limit_k_max 6
_diffrn_reflns_limit_k_min -6
_diffrn_reflns_limit_l_max 17
_diffrn_reflns_limit_l_min -17
_diffrn_reflns_number 12442
_diffrn_reflns_point_group_measured_fraction_full 0.994
_diffrn_reflns_point_group_measured_fraction_max 0.990
_diffrn_reflns_theta_full 25.242
_diffrn_reflns_theta_max 28.257
_diffrn_reflns_theta_min 3.191
_diffrn_source_current 20.0
_diffrn_source_power 1.0
_diffrn_source_voltage 50.0
_diffrn_standards_number 0
_exptl_absorpt_coefficient_mu 0.317
_exptl_absorpt_correction_T_max 0.7457
_exptl_absorpt_correction_T_min 0.7042
_exptl_absorpt_correction_type multi-scan
_exptl_absorpt_process_details
;
SADABS-2016/2 (Bruker,2016/2) was used for absorption correction.
wR2(int) was 0.0573 before and 0.0464 after correction.
The Ratio of minimum to maximum transmission is 0.9443.
The \l/2 correction factor is Not present.
;
_exptl_crystal_colour colourless
_exptl_crystal_colour_primary colourless
_exptl_crystal_density_diffrn 1.331
_exptl_crystal_description Needle
_exptl_crystal_F_000 252
_exptl_crystal_size_max 0.485
_exptl_crystal_size_mid 0.173
_exptl_crystal_size_min 0.107
_refine_diff_density_max 0.221
_refine_diff_density_min -0.165
_refine_diff_density_rms 0.031
_refine_ls_abs_structure_details
;
 Flack x determined using 1226 quotients [(I+)-(I-)]/[(I+)+(I-)]
 (Parsons, Flack and Wagner, Acta Cryst. B69 (2013) 249-259).
;
_refine_ls_abs_structure_Flack 0.027(11)
_refine_ls_extinction_method none
_refine_ls_goodness_of_fit_ref 1.075
_refine_ls_hydrogen_treatment mixed
_refine_ls_matrix_type full
_refine_ls_number_parameters 144
_refine_ls_number_reflns 2911
_refine_ls_number_restraints 1
_refine_ls_restrained_S_all 1.074
_refine_ls_R_factor_all 0.0219
_refine_ls_R_factor_gt 0.0212
_refine_ls_shift/su_max 0.001
_refine_ls_shift/su_mean 0.000
_refine_ls_structure_factor_coef Fsqd
_refine_ls_weighting_details 'w=1/[\s^2^(Fo^2^)+(0.0272P)^2^+0.0781P] where P=(Fo^2^+2Fc^2^)/3'
_refine_ls_weighting_scheme calc
_refine_ls_wR_factor_gt 0.0527
_refine_ls_wR_factor_ref 0.0531
_reflns_Friedel_coverage 0.792
_reflns_Friedel_fraction_full 0.994
_reflns_Friedel_fraction_max 0.985
_reflns_number_gt 2852
_reflns_number_total 2911
_reflns_threshold_expression 'I > 2\s(I)'
_cod_data_source_file d3ce01029e2.cif
_cod_data_source_block q1_22ffdb1_0m
_cod_depositor_comments 'Adding full bibliography for 7247865--7247871.cif.'
_cod_database_code 7247870
_shelx_shelxl_version_number 2019/2
_shelx_space_group_comment
;
The symmetry employed for this shelxl refinement is uniquely defined
by the following loop, which should always be used as a source of
symmetry information in preference to the above space-group names.
They are only intended as comments.
;
_shelx_estimated_absorpt_t_max 0.967
_shelx_estimated_absorpt_t_min 0.861
_olex2_refinement_description
;
1. Fixed Uiso
 At 1.2 times of:
  All C(H) groups, All C(H,H) groups
 At 1.5 times of:
  All C(H,H,H) groups
2.a Ternary CH refined with riding coordinates:
 C2(H2)
2.b Secondary CH2 refined with riding coordinates:
 C3(H3A,H3B)
2.c Idealised Me refined as rotating group:
 C7(H7A,H7B,H7C), C5(H5A,H5B,H5C), C9(H9A,H9B,H9C), C8(H8A,H8B,H8C)
;
_olex2_submission_special_instructions 'No special instructions were received'

loop_
_space_group_symop_operation_xyz
'x, y, z'
'-x, y+1/2, -z'

loop_
_atom_site_label
_atom_site_type_symbol
_atom_site_fract_x
_atom_site_fract_y
_atom_site_fract_z
_atom_site_U_iso_or_equiv
_atom_site_adp_type
_atom_site_occupancy
_atom_site_site_symmetry_order
_atom_site_calc_flag
_atom_site_refinement_flags_posn
_atom_site_refinement_flags_adp
_atom_site_refinement_flags_occupancy
_atom_site_disorder_assembly
_atom_site_disorder_group
Cl1 Cl 0.93122(4) 0.21921(7) 0.22307(3) 0.02484(10) Uani 1 1 d . . . . .
O4 O 0.42369(11) 0.41886(19) 0.18011(8) 0.0162(2) Uani 1 1 d . . . . .
O2 O 0.67890(12) 0.5284(2) 0.49342(8) 0.0202(2) Uani 1 1 d . . . . .
O1 O 0.87520(11) 0.7652(2) 0.47520(8) 0.0186(2) Uani 1 1 d . . . . .
O3 O 0.58199(11) 0.7469(2) 0.26715(8) 0.0187(2) Uani 1 1 d . . . . .
N1 N 0.64366(14) 0.3171(2) 0.29707(10) 0.0141(2) Uani 1 1 d . . . . .
C2 C 0.79415(15) 0.3782(3) 0.36691(11) 0.0132(3) Uani 1 1 d . . . . .
H2 H 0.837732 0.212813 0.404999 0.016 Uiso 1 1 calc R U . . .
C4 C 0.55104(15) 0.5147(3) 0.24846(11) 0.0141(3) Uani 1 1 d . . . . .
C1 C 0.78809(16) 0.5837(3) 0.44971(11) 0.0145(3) Uani 1 1 d . . . . .
C3 C 0.90249(16) 0.4756(3) 0.30818(11) 0.0162(3) Uani 1 1 d . . . . .
H3A H 1.000948 0.525330 0.359390 0.019 Uiso 1 1 calc R U . . .
H3B H 0.859316 0.633132 0.265845 0.019 Uiso 1 1 calc R U . . .
C6 C 0.30656(16) 0.6028(3) 0.11711(11) 0.0156(3) Uani 1 1 d . . . . .
C7 C 0.37462(17) 0.7791(3) 0.05020(12) 0.0191(3) Uani 1 1 d . . . . .
H7A H 0.439388 0.912663 0.095275 0.029 Uiso 1 1 calc R U . . .
H7B H 0.292692 0.865819 -0.004307 0.029 Uiso 1 1 calc R U . . .
H7C H 0.435575 0.672181 0.016585 0.029 Uiso 1 1 calc R U . . .
C5 C 0.66449(17) 0.7167(4) 0.57173(12) 0.0267(3) Uani 1 1 d . . . . .
H5A H 0.756190 0.711568 0.632715 0.040 Uiso 1 1 calc R U . . .
H5B H 0.575746 0.672035 0.594429 0.040 Uiso 1 1 calc R U . . .
H5C H 0.651797 0.893873 0.541054 0.040 Uiso 1 1 calc R U . . .
C9 C 0.18961(17) 0.4186(3) 0.04661(13) 0.0233(3) Uani 1 1 d . . . . .
H9A H 0.234832 0.326147 -0.001414 0.035 Uiso 1 1 calc R U . . .
H9B H 0.101690 0.520924 0.005396 0.035 Uiso 1 1 calc R U . . .
H9C H 0.156847 0.289989 0.090355 0.035 Uiso 1 1 calc R U . . .
C8 C 0.23830(16) 0.7550(3) 0.19035(12) 0.0215(3) Uani 1 1 d . . . . .
H8A H 0.211947 0.632564 0.239185 0.032 Uiso 1 1 calc R U . . .
H8B H 0.146540 0.846942 0.148528 0.032 Uiso 1 1 calc R U . . .
H8C H 0.312370 0.883759 0.230595 0.032 Uiso 1 1 calc R U . . .
H1 H 0.622(2) 0.164(4) 0.2803(14) 0.016(5) Uiso 1 1 d . . . . .

loop_
_atom_site_aniso_label
_atom_site_aniso_U_11
_atom_site_aniso_U_22
_atom_site_aniso_U_33
_atom_site_aniso_U_23
_atom_site_aniso_U_13
_atom_site_aniso_U_12
Cl1 0.02437(18) 0.0299(2) 0.02253(16) -0.00818(15) 0.01051(13) -0.00103(17)
O4 0.0131(5) 0.0103(5) 0.0206(5) 0.0005(4) -0.0019(4) 0.0000(4)
O2 0.0171(5) 0.0257(6) 0.0194(5) -0.0044(4) 0.0078(4) -0.0019(4)
O1 0.0184(5) 0.0160(5) 0.0191(4) -0.0025(4) 0.0019(4) -0.0024(4)
O3 0.0177(4) 0.0105(5) 0.0236(5) 0.0000(4) -0.0002(4) -0.0003(4)
N1 0.0129(6) 0.0088(5) 0.0178(6) -0.0007(4) 0.0002(4) -0.0014(4)
C2 0.0117(6) 0.0116(6) 0.0144(6) -0.0001(5) 0.0011(5) 0.0000(5)
C4 0.0127(6) 0.0127(6) 0.0160(6) -0.0003(5) 0.0032(5) -0.0007(5)
C1 0.0129(6) 0.0147(7) 0.0140(6) 0.0018(5) 0.0011(5) 0.0030(5)
C3 0.0157(6) 0.0162(7) 0.0171(6) -0.0008(5) 0.0055(5) 0.0001(5)
C6 0.0141(6) 0.0117(6) 0.0182(6) 0.0021(5) 0.0005(5) 0.0028(5)
C7 0.0220(7) 0.0153(7) 0.0201(6) 0.0026(5) 0.0065(5) 0.0006(5)
C5 0.0232(7) 0.0362(9) 0.0219(7) -0.0088(7) 0.0084(6) 0.0035(8)
C9 0.0193(7) 0.0159(7) 0.0274(8) 0.0023(6) -0.0041(6) -0.0005(6)
C8 0.0192(6) 0.0221(8) 0.0245(7) 0.0016(6) 0.0083(5) 0.0044(6)

loop_
_atom_type_symbol
_atom_type_description
_atom_type_scat_dispersion_real
_atom_type_scat_dispersion_imag
_atom_type_scat_source
C C 0.0033 0.0016 'International Tables Vol C Tables 4.2.6.8 and 6.1.1.4'
H H 0.0000 0.0000 'International Tables Vol C Tables 4.2.6.8 and 6.1.1.4'
Cl Cl 0.1484 0.1585 'International Tables Vol C Tables 4.2.6.8 and 6.1.1.4'
N N 0.0061 0.0033 'International Tables Vol C Tables 4.2.6.8 and 6.1.1.4'
O O 0.0106 0.0060 'International Tables Vol C Tables 4.2.6.8 and 6.1.1.4'

loop_
_geom_angle_atom_site_label_1
_geom_angle_atom_site_label_2
_geom_angle_atom_site_label_3
_geom_angle
_geom_angle_site_symmetry_1
_geom_angle_site_symmetry_3
_geom_angle_publ_flag
C4 O4 C6 119.67(11) . . ?
C1 O2 C5 114.66(12) . . ?
C2 N1 H1 119.2(13) . . ?
C4 N1 C2 119.52(12) . . ?
C4 N1 H1 120.5(13) . . ?
N1 C2 H2 107.8 . . ?
N1 C2 C1 111.74(11) . . ?
N1 C2 C3 113.01(11) . . ?
C1 C2 H2 107.8 . . ?
C3 C2 H2 107.8 . . ?
C3 C2 C1 108.52(11) . . ?
O4 C4 N1 110.70(12) . . ?
O3 C4 O4 126.27(13) . . ?
O3 C4 N1 123.02(13) . . ?
O2 C1 C2 111.36(12) . . ?
O1 C1 O2 124.52(13) . . ?
O1 C1 C2 124.05(13) . . ?
Cl1 C3 H3A 109.8 . . ?
Cl1 C3 H3B 109.8 . . ?
C2 C3 Cl1 109.29(10) . . ?
C2 C3 H3A 109.8 . . ?
C2 C3 H3B 109.8 . . ?
H3A C3 H3B 108.3 . . ?
O4 C6 C7 109.95(12) . . ?
O4 C6 C9 102.86(11) . . ?
O4 C6 C8 109.37(11) . . ?
C9 C6 C7 110.08(12) . . ?
C8 C6 C7 113.38(12) . . ?
C8 C6 C9 110.70(13) . . ?
C6 C7 H7A 109.5 . . ?
C6 C7 H7B 109.5 . . ?
C6 C7 H7C 109.5 . . ?
H7A C7 H7B 109.5 . . ?
H7A C7 H7C 109.5 . . ?
H7B C7 H7C 109.5 . . ?
O2 C5 H5A 109.5 . . ?
O2 C5 H5B 109.5 . . ?
O2 C5 H5C 109.5 . . ?
H5A C5 H5B 109.5 . . ?
H5A C5 H5C 109.5 . . ?
H5B C5 H5C 109.5 . . ?
C6 C9 H9A 109.5 . . ?
C6 C9 H9B 109.5 . . ?
C6 C9 H9C 109.5 . . ?
H9A C9 H9B 109.5 . . ?
H9A C9 H9C 109.5 . . ?
H9B C9 H9C 109.5 . . ?
C6 C8 H8A 109.5 . . ?
C6 C8 H8B 109.5 . . ?
C6 C8 H8C 109.5 . . ?
H8A C8 H8B 109.5 . . ?
H8A C8 H8C 109.5 . . ?
H8B C8 H8C 109.5 . . ?

loop_
_geom_bond_atom_site_label_1
_geom_bond_atom_site_label_2
_geom_bond_distance
_geom_bond_site_symmetry_2
_geom_bond_publ_flag
Cl1 C3 1.7945(15) . ?
O4 C4 1.3418(16) . ?
O4 C6 1.4819(16) . ?
O2 C1 1.3345(17) . ?
O2 C5 1.4474(19) . ?
O1 C1 1.2027(18) . ?
O3 C4 1.2208(18) . ?
N1 C2 1.4527(17) . ?
N1 C4 1.3500(18) . ?
N1 H1 0.82(2) . ?
C2 H2 1.0000 . ?
C2 C1 1.5287(19) . ?
C2 C3 1.5227(19) . ?
C3 H3A 0.9900 . ?
C3 H3B 0.9900 . ?
C6 C7 1.523(2) . ?
C6 C9 1.519(2) . ?
C6 C8 1.519(2) . ?
C7 H7A 0.9800 . ?
C7 H7B 0.9800 . ?
C7 H7C 0.9800 . ?
C5 H5A 0.9800 . ?
C5 H5B 0.9800 . ?
C5 H5C 0.9800 . ?
C9 H9A 0.9800 . ?
C9 H9B 0.9800 . ?
C9 H9C 0.9800 . ?
C8 H8A 0.9800 . ?
C8 H8B 0.9800 . ?
C8 H8C 0.9800 . ?

loop_
_geom_hbond_atom_site_label_D
_geom_hbond_atom_site_label_H
_geom_hbond_atom_site_label_A
_geom_hbond_distance_DH
_geom_hbond_distance_HA
_geom_hbond_distance_DA
_geom_hbond_angle_DHA
_geom_hbond_site_symmetry_A
_geom_hbond_publ_flag
C2 H2 O1 1.00 2.66 3.1915(17) 113.3 2_746 yes
C3 H3A O1 0.99 2.52 3.1739(17) 123.1 2_746 yes
C7 H7A O3 0.98 2.42 2.9447(18) 113.2 . yes
C8 H8C O3 0.98 2.49 3.0250(18) 114.4 . yes
N1 H1 O3 0.82(2) 2.15(2) 2.9539(17) 169.3(17) 1_545 yes

loop_
_geom_torsion_atom_site_label_1
_geom_torsion_atom_site_label_2
_geom_torsion_atom_site_label_3
_geom_torsion_atom_site_label_4
_geom_torsion
_geom_torsion_site_symmetry_1
_geom_torsion_site_symmetry_2
_geom_torsion_site_symmetry_3
_geom_torsion_site_symmetry_4
_geom_torsion_publ_flag
N1 C2 C1 O2 45.74(15) . . . . ?
N1 C2 C1 O1 -137.29(14) . . . . ?
N1 C2 C3 Cl1 -63.15(13) . . . . ?
C2 N1 C4 O4 174.20(12) . . . . ?
C2 N1 C4 O3 -6.6(2) . . . . ?
C4 O4 C6 C7 59.20(16) . . . . ?
C4 O4 C6 C9 176.42(13) . . . . ?
C4 O4 C6 C8 -65.90(16) . . . . ?
C4 N1 C2 C1 51.72(17) . . . . ?
C4 N1 C2 C3 -71.03(16) . . . . ?
C1 C2 C3 Cl1 172.33(9) . . . . ?
C3 C2 C1 O2 171.00(11) . . . . ?
C3 C2 C1 O1 -12.02(18) . . . . ?
C6 O4 C4 O3 1.5(2) . . . . ?
C6 O4 C4 N1 -179.34(12) . . . . ?
C5 O2 C1 O1 3.9(2) . . . . ?
C5 O2 C1 C2 -179.13(12) . . . . ?
